data_4128833
loop_
_publ_author_name
'Su, Yuanting'
'Huan Do, Dinh Cao'
'Li, Yongxin'
'Kinjo, Rei'

_publ_section_title
;
 Metal-Free Selective Borylation of Arenes by a Diazadiborinine via
 C-H/C-F Bond Activation and Dearomatization.
;
_journal_issue 35
_journal_name_full 'Journal of the American Chemical Society'
_journal_page_first 13729
_journal_page_last 13733
_journal_paper_doi 10.1021/jacs.9b06022
_journal_volume 141
_journal_year 2019
_chemical_formula_sum 'C61 H64 B N5'
_chemical_formula_weight 877.98
_space_group_crystal_system triclinic
_space_group_IT_number 2
_space_group_name_Hall '-P 1'
_space_group_name_H-M_alt 'P -1'
_atom_sites_solution_hydrogens geom
_cell_angle_alpha 90.7115(10)
_cell_angle_beta 100.2570(10)
_cell_angle_gamma 101.5306(10)
_cell_formula_units_Z 2
_cell_length_a 11.9887(3)
_cell_length_b 13.3305(4)
_cell_length_c 16.2603(5)
_cell_measurement_reflns_used 9983
_cell_measurement_temperature 100.(2)
_cell_measurement_theta_max 25.6400
_cell_measurement_theta_min 2.3589
_cell_volume 2502.40(13)
_computing_cell_refinement 'SAINT V8.37A (Bruker AXS Inc., 2015)'
_computing_data_collection 'APEX3 (Bruker AXS Inc., 2016)'
_computing_data_reduction 'SAINT V8.37A (Bruker AXS Inc., 2015)'
_computing_molecular_graphics 'XP (Bruker AXS Inc., 2016)'
_computing_publication_material 'APEX3 (Bruker AXS Inc., 2016)'
_computing_structure_refinement 'SHELXL-2014/7 (Sheldrick, 2014)'
_computing_structure_solution 'XS, VERSION 2013/1'
_diffrn_ambient_temperature 100.(2)
_diffrn_detector_area_resol_mean 7.4074
_diffrn_measured_fraction_theta_full 0.997
_diffrn_measured_fraction_theta_max 0.997
_diffrn_measurement_device_type 'Photon II CPADs detector'
_diffrn_measurement_method 'phi and omega scans'
_diffrn_radiation_monochromator 'Multilayer Mirror'
_diffrn_radiation_type MoK\a
_diffrn_radiation_wavelength 0.71073
_diffrn_reflns_av_R_equivalents 0.1259
_diffrn_reflns_av_unetI/netI 0.0526
_diffrn_reflns_limit_h_max 14
_diffrn_reflns_limit_h_min -14
_diffrn_reflns_limit_k_max 16
_diffrn_reflns_limit_k_min -16
_diffrn_reflns_limit_l_max 19
_diffrn_reflns_limit_l_min -19
_diffrn_reflns_number 77899
_diffrn_reflns_theta_full 25.70
_diffrn_reflns_theta_max 25.70
_diffrn_reflns_theta_min 2.33
_diffrn_source 'Incoatec microfocus source'
_diffrn_source_type 'Bruker D8 Quest'
_exptl_absorpt_coefficient_mu 0.068
_exptl_absorpt_correction_T_max 0.99
_exptl_absorpt_correction_T_min 0.96
_exptl_absorpt_correction_type 'Numerical Mu From Formula'
_exptl_absorpt_process_details
;
SADABS-2016/2 - Bruker AXS area detector scaling and absorption correction
;
_exptl_crystal_colour colourless
_exptl_crystal_density_diffrn 1.165
_exptl_crystal_density_method 'not measured'
_exptl_crystal_description block
_exptl_crystal_F_000 940
_exptl_crystal_size_max 0.321
_exptl_crystal_size_mid 0.163
_exptl_crystal_size_min 0.148
_refine_diff_density_max 0.636
_refine_diff_density_min -0.352
_refine_ls_extinction_method none
_refine_ls_goodness_of_fit_ref 1.044
_refine_ls_hydrogen_treatment constr
_refine_ls_matrix_type full
_refine_ls_number_parameters 615
_refine_ls_number_reflns 9504
_refine_ls_number_restraints 0
_refine_ls_restrained_S_all 1.044
_refine_ls_R_factor_all 0.0747
_refine_ls_R_factor_gt 0.0527
_refine_ls_shift/su_max 0.003
_refine_ls_shift/su_mean 0.000
_refine_ls_structure_factor_coef Fsqd
_refine_ls_weighting_details 'w=1/[\s^2^(Fo^2^)+(0.0611P)^2^+1.6786P] where P=(Fo^2^+2Fc^2^)/3'
_refine_ls_weighting_scheme calc
_refine_ls_wR_factor_gt 0.1282
_refine_ls_wR_factor_ref 0.1481
_reflns_number_gt 7294
_reflns_number_total 9504
_reflns_threshold_expression 'I > 2\s(I)'
_cod_data_source_file ja9b06022_si_002.cif
_cod_data_source_block rei724m
_cod_original_cell_volume 2502.40(12)
_cod_database_code 4128833

loop_
_space_group_symop_operation_xyz
'x, y, z'
'-x, -y, -z'

loop_
_atom_site_type_symbol
_atom_site_label
_atom_site_fract_x
_atom_site_fract_y
_atom_site_fract_z
_atom_site_U_iso_or_equiv
_atom_site_adp_type
_atom_site_calc_flag
_atom_site_refinement_flags_adp
_atom_site_refinement_flags_posn
_atom_site_occupancy
B B1 0.63514(17) 0.29215(15) 0.15445(13) 0.0182(4) Uani d . . 1
C C1 0.54822(17) 0.26707(15) -0.00381(12) 0.0244(4) Uani d . . 1
H H1 0.5755 0.2355 -0.0507 0.029 Uiso calc U R 1
C C2 0.55147(19) 0.37778(16) -0.02429(13) 0.0292(5) Uani d . . 1
H H2A 0.5184 0.4112 0.0169 0.044 Uiso calc U R 1
H H2B 0.5062 0.3809 -0.0803 0.044 Uiso calc U R 1
H H2C 0.6319 0.4131 -0.0227 0.044 Uiso calc U R 1
C C3 0.42556(17) 0.20712(16) -0.00433(13) 0.0275(4) Uani d . . 1
H H3A 0.4277 0.1354 0.0069 0.041 Uiso calc U R 1
H H3B 0.3774 0.2105 -0.0592 0.041 Uiso calc U R 1
H H3C 0.3928 0.2369 0.039 0.041 Uiso calc U R 1
C C4 0.71248(16) 0.18807(14) 0.05879(12) 0.0211(4) Uani d . . 1
H H4 0.7574 0.177 0.1147 0.025 Uiso calc U R 1
C C5 0.79919(18) 0.24619(16) 0.00912(14) 0.0296(5) Uani d . . 1
H H5A 0.7582 0.2599 -0.046 0.044 Uiso calc U R 1
H H5B 0.8562 0.2048 0.0021 0.044 Uiso calc U R 1
H H5C 0.8389 0.3112 0.0393 0.044 Uiso calc U R 1
C C6 0.65418(18) 0.08237(15) 0.01845(13) 0.0271(4) Uani d . . 1
H H6A 0.5975 0.0486 0.0512 0.041 Uiso calc U R 1
H H6B 0.7128 0.0409 0.0169 0.041 Uiso calc U R 1
H H6C 0.6148 0.0896 -0.0387 0.041 Uiso calc U R 1
C C7 0.56238(16) 0.37160(14) 0.17768(11) 0.0187(4) Uani d . . 1
C C8 0.51373(15) 0.50188(14) 0.24231(11) 0.0186(4) Uani d . . 1
C C9 0.41852(16) 0.44412(14) 0.18970(11) 0.0190(4) Uani d . . 1
C C10 0.72632(15) 0.49381(13) 0.27045(12) 0.0185(4) Uani d . . 1
C C11 0.79973(16) 0.54076(14) 0.21820(12) 0.0210(4) Uani d . . 1
C C12 0.75759(18) 0.55425(17) 0.12702(13) 0.0290(5) Uani d . . 1
H H12A 0.8109 0.6106 0.1075 0.043 Uiso calc U R 1
H H12B 0.6801 0.5701 0.1195 0.043 Uiso calc U R 1
H H12C 0.7543 0.4908 0.0947 0.043 Uiso calc U R 1
C C13 0.91652(17) 0.57482(15) 0.25245(13) 0.0243(4) Uani d . . 1
H H13 0.9674 0.6073 0.2177 0.029 Uiso calc U R 1
C C14 0.96106(17) 0.56285(15) 0.33575(13) 0.0253(4) Uani d . . 1
C C15 1.08903(18) 0.59697(18) 0.37017(15) 0.0348(5) Uani d . . 1
H H15A 1.1 0.6315 0.4254 0.052 Uiso calc U R 1
H H15B 1.1249 0.6445 0.3323 0.052 Uiso calc U R 1
H H15C 1.1253 0.5371 0.3751 0.052 Uiso calc U R 1
C C16 0.88495(17) 0.51796(14) 0.38588(12) 0.0235(4) Uani d . . 1
H H16 0.9141 0.5106 0.4433 0.028 Uiso calc U R 1
C C17 0.76693(16) 0.48316(14) 0.35520(12) 0.0203(4) Uani d . . 1
C C18 0.69083(18) 0.43385(15) 0.41382(12) 0.0259(4) Uani d . . 1
H H18A 0.6114 0.4426 0.3942 0.039 Uiso calc U R 1
H H18B 0.7196 0.4662 0.4701 0.039 Uiso calc U R 1
H H18C 0.6919 0.3606 0.4153 0.039 Uiso calc U R 1
C C19 0.52545(16) 0.59178(14) 0.29911(12) 0.0197(4) Uani d . . 1
C C20 0.44834(18) 0.58942(15) 0.35456(13) 0.0269(4) Uani d . . 1
H H20 0.3918 0.5289 0.3568 0.032 Uiso calc U R 1
C C21 0.45335(19) 0.67421(17) 0.40639(14) 0.0327(5) Uani d . . 1
H H21 0.3994 0.6719 0.443 0.039 Uiso calc U R 1
C C22 0.53666(19) 0.76217(15) 0.40500(13) 0.0293(5) Uani d . . 1
H H22 0.5401 0.8202 0.4405 0.035 Uiso calc U R 1
C C23 0.61472(17) 0.76508(15) 0.35168(13) 0.0263(4) Uani d . . 1
H H23 0.6728 0.8251 0.3513 0.032 Uiso calc U R 1
C C24 0.60932(16) 0.68155(14) 0.29870(12) 0.0226(4) Uani d . . 1
H H24 0.6629 0.6851 0.2617 0.027 Uiso calc U R 1
C C25 0.29848(16) 0.45829(15) 0.16555(11) 0.0205(4) Uani d . . 1
C C26 0.26589(17) 0.55209(15) 0.17440(13) 0.0249(4) Uani d . . 1
H H26 0.3218 0.6097 0.2003 0.03 Uiso calc U R 1
C C27 0.15285(18) 0.56207(17) 0.14574(13) 0.0296(5) Uani d . . 1
H H27 0.1318 0.6263 0.1525 0.035 Uiso calc U R 1
C C28 0.07047(18) 0.47916(19) 0.10737(14) 0.0350(5) Uani d . . 1
H H28 -0.007 0.4861 0.0877 0.042 Uiso calc U R 1
C C29 0.10195(19) 0.38616(19) 0.09788(15) 0.0383(6) Uani d . . 1
H H29 0.0458 0.329 0.0715 0.046 Uiso calc U R 1
C C30 0.21485(17) 0.37550(17) 0.12652(13) 0.0299(5) Uani d . . 1
H H30 0.2353 0.3111 0.1194 0.036 Uiso calc U R 1
C C31 0.71849(15) 0.25788(13) 0.23160(11) 0.0168(4) Uani d . . 1
C C32 0.86671(15) 0.25000(13) 0.32784(11) 0.0172(4) Uani d . . 1
C C33 0.77462(15) 0.18315(13) 0.35003(11) 0.0172(4) Uani d . . 1
C C34 0.98957(15) 0.27676(13) 0.36826(11) 0.0176(4) Uani d . . 1
C C35 1.02813(16) 0.26748(14) 0.45356(12) 0.0211(4) Uani d . . 1
H H35 0.9734 0.2445 0.4885 0.025 Uiso calc U R 1
C C36 1.14543(17) 0.29144(14) 0.48797(12) 0.0248(4) Uani d . . 1
H H36 1.1702 0.2847 0.5461 0.03 Uiso calc U R 1
C C37 1.22673(17) 0.32511(15) 0.43814(13) 0.0258(4) Uani d . . 1
H H37 1.307 0.34 0.4615 0.031 Uiso calc U R 1
C C38 1.18927(17) 0.33672(15) 0.35359(13) 0.0263(4) Uani d . . 1
H H38 1.2443 0.3608 0.3192 0.032 Uiso calc U R 1
C C39 1.07252(16) 0.31353(14) 0.31917(12) 0.0226(4) Uani d . . 1
H H39 1.0482 0.3226 0.2614 0.027 Uiso calc U R 1
C C40 0.76521(16) 0.11124(13) 0.41784(11) 0.0181(4) Uani d . . 1
C C41 0.67849(16) 0.10587(15) 0.46605(12) 0.0226(4) Uani d . . 1
H H41 0.626 0.1511 0.4567 0.027 Uiso calc U R 1
C C42 0.66881(17) 0.03476(16) 0.52736(12) 0.0272(4) Uani d . . 1
H H42 0.61 0.0319 0.56 0.033 Uiso calc U R 1
C C43 0.74394(18) -0.03182(15) 0.54127(12) 0.0274(5) Uani d . . 1
H H43 0.736 -0.0811 0.5827 0.033 Uiso calc U R 1
C C44 0.83119(18) -0.02675(15) 0.49465(12) 0.0243(4) Uani d . . 1
H H44 0.8837 -0.0719 0.5046 0.029 Uiso calc U R 1
C C45 0.84151(16) 0.04444(14) 0.43356(11) 0.0204(4) Uani d . . 1
H H45 0.9015 0.0477 0.402 0.024 Uiso calc U R 1
C C46 0.57460(15) 0.10968(14) 0.27060(11) 0.0173(4) Uani d . . 1
C C47 0.58398(16) 0.01452(14) 0.23827(11) 0.0187(4) Uani d . . 1
C C48 0.69739(16) -0.00722(14) 0.22253(12) 0.0221(4) Uani d . . 1
H H48A 0.7429 0.0545 0.2033 0.033 Uiso calc U R 1
H H48B 0.6822 -0.063 0.1796 0.033 Uiso calc U R 1
H H48C 0.7408 -0.0273 0.2745 0.033 Uiso calc U R 1
C C49 0.48525(17) -0.06348(15) 0.22251(12) 0.0226(4) Uani d . . 1
H H49 0.4911 -0.1289 0.202 0.027 Uiso calc U R 1
C C50 0.37854(17) -0.04821(15) 0.23597(12) 0.0243(4) Uani d . . 1
C C51 0.2729(2) -0.13411(18) 0.22085(15) 0.0393(6) Uani d . . 1
H H51A 0.2937 -0.1965 0.2012 0.059 Uiso calc U R 1
H H51B 0.2129 -0.115 0.1784 0.059 Uiso calc U R 1
H H51C 0.2435 -0.1466 0.2731 0.059 Uiso calc U R 1
C C52 0.37189(16) 0.04814(15) 0.26561(11) 0.0223(4) Uani d . . 1
H H52 0.2988 0.0602 0.273 0.027 Uiso calc U R 1
C C53 0.46877(16) 0.12769(14) 0.28485(11) 0.0185(4) Uani d . . 1
C C54 0.45557(17) 0.22693(15) 0.32321(12) 0.0237(4) Uani d . . 1
H H54A 0.382 0.2435 0.2964 0.035 Uiso calc U R 1
H H54B 0.5198 0.2819 0.315 0.035 Uiso calc U R 1
H H54C 0.4563 0.22 0.3832 0.035 Uiso calc U R 1
C C55 0.9753(2) 0.9125(2) 0.25185(18) 0.0442(6) Uani d . . 1
C C56 0.9224(2) 0.8608(2) 0.17404(17) 0.0472(6) Uani d . . 1
H H56 0.8898 0.7895 0.1707 0.057 Uiso calc U R 1
C C57 0.9192(3) 0.9164(2) 0.1034(2) 0.0579(7) Uani d . . 1
H H57 0.8842 0.8815 0.051 0.07 Uiso calc U R 1
C C58 0.9639(3) 1.0195(3) 0.1046(2) 0.0628(8) Uani d . . 1
H H58 0.9596 1.0554 0.0544 0.075 Uiso calc U R 1
C C59 1.0149(2) 1.0691(2) 0.17994(19) 0.0549(7) Uani d . . 1
H H59 1.0467 1.1405 0.1821 0.066 Uiso calc U R 1
C C60 1.0214(2) 1.01610(18) 0.25481(16) 0.0391(6) Uani d . . 1
H H60 1.0572 1.0516 0.3068 0.047 Uiso calc U R 1
C C61 0.9798(3) 0.8550(2) 0.32895(18) 0.0548(7) Uani d . . 1
H H61A 1.0593 0.8691 0.3607 0.082 Uiso calc U R 1
H H61B 0.9549 0.7814 0.3142 0.082 Uiso calc U R 1
H H61C 0.9283 0.8762 0.3632 0.082 Uiso calc U R 1
N N1 0.62905(13) 0.25220(11) 0.07398(9) 0.0189(3) Uani d . . 1
N N2 0.60533(13) 0.45515(11) 0.23439(9) 0.0175(3) Uani d . . 1
N N3 0.44988(13) 0.36452(11) 0.15116(9) 0.0188(3) Uani d . . 1
N N4 0.83052(13) 0.29498(11) 0.25451(9) 0.0177(3) Uani d . . 1
N N5 0.67921(13) 0.18903(11) 0.28877(9) 0.0163(3) Uani d . . 1

loop_
_atom_site_aniso_label
_atom_site_aniso_U_11
_atom_site_aniso_U_22
_atom_site_aniso_U_33
_atom_site_aniso_U_12
_atom_site_aniso_U_13
_atom_site_aniso_U_23
B1 0.0133(10) 0.0177(10) 0.0212(10) -0.0016(8) 0.0020(8) 0.0021(8)
C1 0.0217(10) 0.0310(11) 0.0183(9) 0.0055(8) -0.0022(8) 0.0013(8)
C2 0.0313(11) 0.0354(11) 0.0217(10) 0.0106(9) 0.0023(9) 0.0049(9)
C3 0.0205(10) 0.0305(11) 0.0282(11) 0.0049(8) -0.0035(8) -0.0066(9)
C4 0.0193(9) 0.0229(9) 0.0203(9) 0.0049(8) 0.0011(7) 0.0005(8)
C5 0.0208(10) 0.0337(11) 0.0352(12) 0.0056(9) 0.0080(9) 0.0019(9)
C6 0.0271(11) 0.0257(10) 0.0277(11) 0.0052(8) 0.0036(8) -0.0024(8)
C7 0.0175(9) 0.0200(9) 0.0173(9) 0.0018(7) 0.0016(7) 0.0019(7)
C8 0.0151(9) 0.0202(9) 0.0208(9) 0.0040(7) 0.0032(7) 0.0042(7)
C9 0.0172(9) 0.0200(9) 0.0195(9) 0.0033(7) 0.0028(7) 0.0024(7)
C10 0.0134(9) 0.0174(9) 0.0236(9) 0.0040(7) -0.0004(7) -0.0017(7)
C11 0.0181(9) 0.0215(9) 0.0232(10) 0.0043(7) 0.0031(8) -0.0016(8)
C12 0.0212(10) 0.0379(12) 0.0249(10) -0.0011(9) 0.0043(8) 0.0041(9)
C13 0.0173(10) 0.0261(10) 0.0296(11) 0.0033(8) 0.0060(8) -0.0025(8)
C14 0.0166(10) 0.0254(10) 0.0320(11) 0.0045(8) -0.0005(8) -0.0058(8)
C15 0.0190(11) 0.0399(12) 0.0413(13) 0.0048(9) -0.0034(9) -0.0082(10)
C16 0.0226(10) 0.0232(10) 0.0224(10) 0.0066(8) -0.0040(8) -0.0035(8)
C17 0.0198(10) 0.0183(9) 0.0225(9) 0.0052(7) 0.0015(8) -0.0013(7)
C18 0.0268(11) 0.0263(10) 0.0224(10) 0.0026(8) 0.0020(8) 0.0007(8)
C19 0.0162(9) 0.0208(9) 0.0214(9) 0.0045(7) 0.0010(7) 0.0017(7)
C20 0.0245(10) 0.0245(10) 0.0312(11) 0.0002(8) 0.0090(9) -0.0017(8)
C21 0.0333(12) 0.0345(12) 0.0310(11) 0.0043(9) 0.0116(9) -0.0050(9)
C22 0.0326(12) 0.0246(10) 0.0298(11) 0.0076(9) 0.0013(9) -0.0052(9)
C23 0.0233(10) 0.0207(9) 0.0310(11) 0.0015(8) -0.0021(8) 0.0023(8)
C24 0.0173(9) 0.0230(10) 0.0263(10) 0.0038(8) 0.0014(8) 0.0045(8)
C25 0.0148(9) 0.0286(10) 0.0184(9) 0.0040(8) 0.0044(7) 0.0040(8)
C26 0.0189(10) 0.0268(10) 0.0296(11) 0.0039(8) 0.0070(8) 0.0044(8)
C27 0.0227(11) 0.0359(11) 0.0345(11) 0.0110(9) 0.0108(9) 0.0092(9)
C28 0.0163(10) 0.0561(14) 0.0343(12) 0.0132(10) 0.0026(9) 0.0013(10)
C29 0.0181(11) 0.0519(14) 0.0413(13) 0.0051(10) -0.0010(9) -0.0135(11)
C30 0.0200(10) 0.0343(11) 0.0338(11) 0.0053(9) 0.0018(9) -0.0074(9)
C31 0.0172(9) 0.0160(8) 0.0177(9) 0.0038(7) 0.0042(7) 0.0009(7)
C32 0.0165(9) 0.0182(9) 0.0175(9) 0.0053(7) 0.0030(7) 0.0003(7)
C33 0.0153(9) 0.0191(9) 0.0172(9) 0.0050(7) 0.0017(7) -0.0006(7)
C34 0.0149(9) 0.0157(8) 0.0214(9) 0.0033(7) 0.0012(7) -0.0005(7)
C35 0.0209(10) 0.0209(9) 0.0203(9) 0.0036(8) 0.0019(7) 0.0008(7)
C36 0.0250(10) 0.0229(10) 0.0227(10) 0.0048(8) -0.0050(8) -0.0025(8)
C37 0.0151(9) 0.0233(10) 0.0361(11) 0.0041(8) -0.0026(8) -0.0006(8)
C38 0.0177(10) 0.0252(10) 0.0351(11) 0.0022(8) 0.0047(8) 0.0024(8)
C39 0.0193(10) 0.0245(10) 0.0234(10) 0.0036(8) 0.0030(8) 0.0022(8)
C40 0.0179(9) 0.0192(9) 0.0153(9) 0.0011(7) 0.0011(7) -0.0012(7)
C41 0.0189(9) 0.0292(10) 0.0199(9) 0.0057(8) 0.0035(7) 0.0019(8)
C42 0.0231(10) 0.0369(11) 0.0200(10) 0.0006(9) 0.0059(8) 0.0045(8)
C43 0.0298(11) 0.0281(10) 0.0193(10) -0.0016(9) -0.0002(8) 0.0070(8)
C44 0.0272(11) 0.0208(9) 0.0223(10) 0.0043(8) -0.0013(8) 0.0029(8)
C45 0.0196(9) 0.0221(9) 0.0187(9) 0.0037(7) 0.0025(7) 0.0006(7)
C46 0.0152(9) 0.0212(9) 0.0137(8) 0.0004(7) 0.0015(7) 0.0029(7)
C47 0.0184(9) 0.0229(9) 0.0145(8) 0.0039(7) 0.0028(7) 0.0025(7)
C48 0.0225(10) 0.0227(9) 0.0216(9) 0.0055(8) 0.0046(8) -0.0002(8)
C49 0.0263(10) 0.0222(9) 0.0179(9) 0.0017(8) 0.0040(8) -0.0008(7)
C50 0.0229(10) 0.0276(10) 0.0185(9) -0.0031(8) 0.0028(8) -0.0015(8)
C51 0.0294(12) 0.0395(13) 0.0425(13) -0.0108(10) 0.0100(10) -0.0120(11)
C52 0.0153(9) 0.0322(10) 0.0191(9) 0.0031(8) 0.0047(7) 0.0012(8)
C53 0.0164(9) 0.0242(9) 0.0148(9) 0.0035(7) 0.0030(7) 0.0031(7)
C54 0.0197(10) 0.0258(10) 0.0273(10) 0.0072(8) 0.0062(8) 0.0006(8)
C55 0.0324(13) 0.0447(14) 0.0607(17) 0.0134(11) 0.0166(12) 0.0003(12)
C56 0.0407(14) 0.0534(15) 0.0491(15) 0.0137(12) 0.0083(12) -0.0127(13)
C57 0.0530(18) 0.068(2) 0.0582(18) 0.0226(15) 0.0119(14) 0.0009(15)
C58 0.065(2) 0.084(2) 0.0511(17) 0.0346(18) 0.0185(15) 0.0135(16)
C59 0.0441(16) 0.0693(19) 0.0561(17) 0.0191(14) 0.0140(13) -0.0007(15)
C60 0.0291(12) 0.0388(13) 0.0513(15) 0.0060(10) 0.0140(11) -0.0047(11)
C61 0.0639(19) 0.0526(16) 0.0512(17) 0.0152(14) 0.0159(14) -0.0036(13)
N1 0.0153(8) 0.0200(8) 0.0202(8) 0.0031(6) 0.0005(6) 0.0016(6)
N2 0.0131(7) 0.0186(7) 0.0198(8) 0.0024(6) 0.0012(6) 0.0005(6)
N3 0.0152(8) 0.0207(8) 0.0198(8) 0.0031(6) 0.0021(6) 0.0031(6)
N4 0.0150(8) 0.0201(8) 0.0172(8) 0.0036(6) 0.0011(6) 0.0016(6)
N5 0.0132(7) 0.0184(7) 0.0167(7) 0.0028(6) 0.0018(6) 0.0010(6)

loop_
_atom_type_symbol
_atom_type_description
_atom_type_scat_dispersion_real
_atom_type_scat_dispersion_imag
_atom_type_scat_source
C C 0.0033 0.0016 'International Tables Vol C Tables 4.2.6.8 and 6.1.1.4'
H H 0.0000 0.0000 'International Tables Vol C Tables 4.2.6.8 and 6.1.1.4'
B B 0.0013 0.0007 'International Tables Vol C Tables 4.2.6.8 and 6.1.1.4'
N N 0.0061 0.0033 'International Tables Vol C Tables 4.2.6.8 and 6.1.1.4'

loop_
_geom_angle_atom_site_label_1
_geom_angle_atom_site_label_2
_geom_angle_atom_site_label_3
_geom_angle
N1 B1 C7 124.65(17)
N1 B1 C31 120.46(17)
C7 B1 C31 114.90(16)
N1 C1 C2 114.52(16)
N1 C1 C3 111.54(16)
C2 C1 C3 112.56(17)
N1 C4 C6 113.48(15)
N1 C4 C5 110.17(15)
C6 C4 C5 112.09(16)
N3 C7 N2 109.65(16)
N3 C7 B1 125.36(16)
N2 C7 B1 124.81(16)
C9 C8 N2 105.19(16)
C9 C8 C19 131.43(17)
N2 C8 C19 123.34(16)
N3 C9 C8 110.08(16)
N3 C9 C25 118.09(16)
C8 C9 C25 131.66(17)
C11 C10 C17 121.61(17)
C11 C10 N2 118.23(16)
C17 C10 N2 120.16(16)
C13 C11 C10 118.04(18)
C13 C11 C12 119.43(17)
C10 C11 C12 122.53(17)
C14 C13 C11 122.15(19)
C16 C14 C13 117.99(18)
C16 C14 C15 121.16(19)
C13 C14 C15 120.84(19)
C14 C16 C17 122.37(18)
C16 C17 C10 117.79(17)
C16 C17 C18 118.80(17)
C10 C17 C18 123.39(17)
C20 C19 C24 118.06(17)
C20 C19 C8 119.19(17)
C24 C19 C8 122.73(17)
C21 C20 C19 120.88(19)
C22 C21 C20 120.2(2)
C23 C22 C21 119.62(19)
C22 C23 C24 120.68(18)
C23 C24 C19 120.55(19)
C30 C25 C26 118.31(18)
C30 C25 C9 118.13(18)
C26 C25 C9 123.40(17)
C27 C26 C25 120.70(19)
C28 C27 C26 120.4(2)
C29 C28 C27 119.3(2)
C28 C29 C30 120.6(2)
C29 C30 C25 120.6(2)
N4 C31 N5 110.42(15)
N4 C31 B1 126.07(16)
N5 C31 B1 123.31(15)
C33 C32 N4 110.07(16)
C33 C32 C34 130.77(17)
N4 C32 C34 119.16(16)
C32 C33 N5 105.51(15)
C32 C33 C40 132.98(17)
N5 C33 C40 121.42(15)
C35 C34 C39 117.97(17)
C35 C34 C32 123.29(17)
C39 C34 C32 118.74(16)
C36 C35 C34 120.82(18)
C37 C36 C35 120.52(18)
C36 C37 C38 119.17(18)
C39 C38 C37 120.48(19)
C38 C39 C34 120.99(18)
C45 C40 C41 118.45(17)
C45 C40 C33 120.01(16)
C41 C40 C33 121.51(17)
C42 C41 C40 120.35(18)
C43 C42 C41 120.47(19)
C42 C43 C44 119.91(18)
C45 C44 C43 119.83(19)
C44 C45 C40 120.99(18)
C53 C46 C47 121.29(16)
C53 C46 N5 121.21(16)
C47 C46 N5 117.50(16)
C49 C47 C46 118.39(17)
C49 C47 C48 119.16(17)
C46 C47 C48 122.43(16)
C50 C49 C47 121.82(18)
C52 C50 C49 118.12(17)
C52 C50 C51 120.56(19)
C49 C50 C51 121.30(19)
C50 C52 C53 122.25(18)
C52 C53 C46 118.07(17)
C52 C53 C54 118.72(17)
C46 C53 C54 123.16(16)
C60 C55 C56 119.5(3)
C60 C55 C61 120.9(2)
C56 C55 C61 119.6(2)
C57 C56 C55 118.3(3)
C58 C57 C56 123.4(3)
C59 C58 C57 118.1(3)
C58 C59 C60 121.2(3)
C55 C60 C59 119.5(3)
B1 N1 C4 119.31(15)
B1 N1 C1 127.84(16)
C4 N1 C1 112.84(14)
C7 N2 C8 107.69(14)
C7 N2 C10 125.81(15)
C8 N2 C10 126.09(15)
C7 N3 C9 107.38(15)
C31 N4 C32 106.92(15)
C31 N5 C33 107.08(14)
C31 N5 C46 124.68(14)
C33 N5 C46 123.91(15)

loop_
_geom_bond_atom_site_label_1
_geom_bond_atom_site_label_2
_geom_bond_distance
B1 N1 1.391(3)
B1 C7 1.582(3)
B1 C31 1.591(3)
C1 N1 1.492(2)
C1 C2 1.511(3)
C1 C3 1.525(3)
C4 N1 1.489(2)
C4 C6 1.525(3)
C4 C5 1.525(3)
C7 N3 1.325(2)
C7 N2 1.390(2)
C8 C9 1.383(3)
C8 N2 1.390(2)
C8 C19 1.473(3)
C9 N3 1.374(2)
C9 C25 1.473(3)
C10 C11 1.395(3)
C10 C17 1.396(3)
C10 N2 1.451(2)
C11 C13 1.392(3)
C11 C12 1.504(3)
C13 C14 1.388(3)
C14 C16 1.383(3)
C14 C15 1.511(3)
C16 C17 1.395(3)
C17 C18 1.503(3)
C19 C20 1.398(3)
C19 C24 1.402(3)
C20 C21 1.387(3)
C21 C22 1.383(3)
C22 C23 1.380(3)
C23 C24 1.383(3)
C25 C30 1.393(3)
C25 C26 1.396(3)
C26 C27 1.386(3)
C27 C28 1.383(3)
C28 C29 1.381(3)
C29 C30 1.387(3)
C31 N4 1.319(2)
C31 N5 1.390(2)
C32 C33 1.378(3)
C32 N4 1.381(2)
C32 C34 1.473(2)
C33 N5 1.392(2)
C33 C40 1.475(3)
C34 C35 1.397(3)
C34 C39 1.401(3)
C35 C36 1.389(3)
C36 C37 1.387(3)
C37 C38 1.389(3)
C38 C39 1.383(3)
C40 C45 1.394(3)
C40 C41 1.401(3)
C41 C42 1.388(3)
C42 C43 1.379(3)
C43 C44 1.389(3)
C44 C45 1.387(3)
C46 C53 1.395(3)
C46 C47 1.400(3)
C46 N5 1.452(2)
C47 C49 1.393(3)
C47 C48 1.509(3)
C49 C50 1.389(3)
C50 C52 1.388(3)
C50 C51 1.509(3)
C52 C53 1.393(3)
C53 C54 1.504(3)
C55 C60 1.378(3)
C55 C56 1.412(4)
C55 C61 1.476(4)
C56 C57 1.374(4)
C57 C58 1.370(4)
C58 C59 1.366(4)
C59 C60 1.413(4)
